data_7100734
loop_
_publ_author_name
'George Shimizu'
'Sean A. Dalrymple'

_publ_section_title
;
Selective guest inclusion in a non-porous H-bonded host
;
_journal_name_full 'Chemical Communications'
_journal_paper_doi 10.1039/b515735h
_journal_year 2006
_chemical_formula_sum 'C30 H65 Co2 N13 O24 S6'
_chemical_formula_weight 1302.17
_chemical_name_common Co(NH3)6(C8H8S2O6)1.5(H2O)3(Aniline)0.5
_space_group_IT_number 2
_symmetry_cell_setting triclinic
_symmetry_space_group_name_Hall '-P 1'
_symmetry_space_group_name_H-M 'P -1'
_cell_angle_alpha 60.837(5)
_cell_angle_beta 74.578(5)
_cell_angle_gamma 66.910(5)
_cell_formula_units_Z 2
_cell_length_a 14.567(5)
_cell_length_b 15.427(5)
_cell_length_c 15.552(5)
_cell_measurement_temperature 173(2)
_cell_volume 2795.2(16)
_diffrn_ambient_temperature 173(2)
_exptl_crystal_density_diffrn 1.547
_cod_depositor_comments
;
The following automatic conversions were performed:
'_symmetry_cell_setting' value 'Triclinic' changed to 'triclinic'
according to '/home/saulius/struct/CIF-dictionaries/cif_core.dic'
dictionary named 'cif_core.dic' version 2.4.1 from 2010-06-29.

Automatic conversion script
Id: cif_fix_enum 1527 2010-12-29 10:47:43Z saulius 
;
_cod_database_code 7100734

loop_
_symmetry_equiv_pos_as_xyz
'x, y, z'
'-x, -y, -z'

loop_
_atom_site_label
_atom_site_type_symbol
_atom_site_fract_x
_atom_site_fract_y
_atom_site_fract_z
_atom_site_U_iso_or_equiv
_atom_site_adp_type
_atom_site_occupancy
_atom_site_symmetry_multiplicity
_atom_site_calc_flag
_atom_site_refinement_flags
_atom_site_disorder_assembly
_atom_site_disorder_group
Co1 Co 1.0000 0.5000 0.5000 0.0159(3) Uani 1 2 d S . .
Co2 Co 1.0000 0.0000 1.0000 0.0203(3) Uani 1 2 d S . .
Co3 Co 1.0000 0.0000 0.5000 0.0164(3) Uani 1 2 d S . .
Co4 Co 1.0000 -0.5000 1.0000 0.0192(3) Uani 1 2 d S . .
S1 S 0.79086(10) 0.35291(11) 0.50272(10) 0.0195(3) Uani 1 1 d . . .
S2 S 0.76614(11) -0.01590(13) 0.78075(10) 0.0310(4) Uani 1 1 d . . .
S3 S 0.18090(11) 0.28196(11) 0.78789(10) 0.0249(4) Uani 1 1 d . . .
S4 S 0.80590(11) 0.22504(12) 0.23711(10) 0.0254(4) Uani 1 1 d . . .
S5 S 0.23271(11) 0.52977(12) 0.22644(10) 0.0275(4) Uani 1 1 d . . .
S6 S 0.78841(10) -0.15469(11) 0.51538(10) 0.0204(3) Uani 1 1 d . . .
N1 N 0.8526(3) 0.5599(3) 0.5047(3) 0.0198(10) Uani 1 1 d . . .
H1A H 0.8347 0.6119 0.4441 0.030 Uiso 1 1 calc R . .
H1B H 0.8298 0.5865 0.5501 0.030 Uiso 1 1 calc R . .
H1C H 0.8252 0.5092 0.5219 0.030 Uiso 1 1 calc R . .
N2 N 1.0009(3) 0.4689(3) 0.3902(3) 0.0211(10) Uani 1 1 d . . .
H2A H 1.0287 0.5114 0.3333 0.032 Uiso 1 1 calc R . .
H2B H 0.9370 0.4799 0.3823 0.032 Uiso 1 1 calc R . .
H2C H 1.0375 0.4010 0.4045 0.032 Uiso 1 1 calc R . .
N3 N 0.9913(3) 0.3599(3) 0.5967(3) 0.0237(11) Uani 1 1 d . . .
H3A H 1.0168 0.3159 0.5670 0.036 Uiso 1 1 calc R . .
H3B H 0.9261 0.3640 0.6193 0.036 Uiso 1 1 calc R . .
H3C H 1.0271 0.3351 0.6482 0.036 Uiso 1 1 calc R . .
N4 N 0.9843(4) 0.1460(4) 0.9089(3) 0.0349(13) Uani 1 1 d . . .
H4A H 0.9610 0.1615 0.8526 0.052 Uiso 1 1 calc R . .
H4B H 1.0446 0.1574 0.8937 0.052 Uiso 1 1 calc R . .
H4C H 0.9399 0.1875 0.9377 0.052 Uiso 1 1 calc R . .
N5 N 1.0102(4) -0.0265(4) 0.8865(3) 0.0352(13) Uani 1 1 d . . .
H5A H 1.0682 -0.0184 0.8481 0.053 Uiso 1 1 calc R . .
H5B H 0.9571 0.0194 0.8505 0.053 Uiso 1 1 calc R . .
H5C H 1.0101 -0.0929 0.9082 0.053 Uiso 1 1 calc R . .
N6 N 1.1477(3) -0.0337(4) 0.9870(3) 0.0299(12) Uani 1 1 d . . .
H6A H 1.1657 -0.0290 1.0360 0.045 Uiso 1 1 calc R . .
H6B H 1.1676 0.0122 0.9272 0.045 Uiso 1 1 calc R . .
H6C H 1.1775 -0.0998 0.9920 0.045 Uiso 1 1 calc R . .
N7 N 0.8524(3) 0.0586(3) 0.5050(3) 0.0202(10) Uani 1 1 d . . .
H7A H 0.8267 0.0147 0.5028 0.030 Uiso 1 1 calc R . .
H7B H 0.8347 0.1221 0.4523 0.030 Uiso 1 1 calc R . .
H7C H 0.8278 0.0661 0.5620 0.030 Uiso 1 1 calc R . .
N8 N 0.9961(3) 0.0464(4) 0.5988(3) 0.0227(11) Uani 1 1 d . . .
H8A H 0.9635 0.0112 0.6566 0.034 Uiso 1 1 calc R . .
H8B H 0.9633 0.1162 0.5764 0.034 Uiso 1 1 calc R . .
H8C H 1.0598 0.0332 0.6092 0.034 Uiso 1 1 calc R . .
N9 N 0.9883(3) -0.1357(3) 0.6055(3) 0.0208(10) Uani 1 1 d . . .
H9A H 1.0118 -0.1496 0.6610 0.031 Uiso 1 1 calc R . .
H9B H 1.0248 -0.1869 0.5853 0.031 Uiso 1 1 calc R . .
H9C H 0.9228 -0.1333 0.6189 0.031 Uiso 1 1 calc R . .
N10 N 0.8686(3) -0.4087(4) 1.0236(3) 0.0299(12) Uani 1 1 d . . .
H10A H 0.8675 -0.3410 0.9878 0.045 Uiso 1 1 calc R . .
H10B H 0.8559 -0.4239 1.0891 0.045 Uiso 1 1 calc R . .
H10C H 0.8209 -0.4188 1.0048 0.045 Uiso 1 1 calc R . .
N11 N 1.0094(4) -0.3867(4) 0.8683(3) 0.0318(12) Uani 1 1 d . . .
H11A H 0.9557 -0.3679 0.8365 0.048 Uiso 1 1 calc R . .
H11B H 1.0668 -0.4087 0.8333 0.048 Uiso 1 1 calc R . .
H11C H 1.0099 -0.3309 0.8740 0.048 Uiso 1 1 calc R . .
N12 N 1.0585(4) -0.4443(4) 1.0538(3) 0.0282(12) Uani 1 1 d . . .
H12A H 1.0685 -0.3835 1.0054 0.042 Uiso 1 1 calc R . .
H12B H 1.1182 -0.4914 1.0768 0.042 Uiso 1 1 calc R . .
H12C H 1.0161 -0.4320 1.1042 0.042 Uiso 1 1 calc R . .
N13S N 0.6797(4) 0.5590(4) 0.0121(4) 0.0425(14) Uani 1 1 d . . .
C1 C 0.6804(4) 0.3278(4) 0.5042(4) 0.0219(13) Uani 1 1 d . . .
H1A' H 0.6867 0.3148 0.4462 0.026 Uiso 1 1 calc . . .
H1B' H 0.6750 0.2637 0.5645 0.026 Uiso 1 1 calc . . .
C2 C 0.5867(4) 0.4160(4) 0.5023(4) 0.0199(12) Uani 1 1 d . . .
C3 C 0.5511(4) 0.4964(5) 0.4134(4) 0.0246(13) Uani 1 1 d . . .
H3 H 0.5855 0.4946 0.3529 0.030 Uiso 1 1 calc . . .
C4 C 0.5340(4) 0.4206(4) 0.5881(4) 0.0238(13) Uani 1 1 d . . .
H4 H 0.5564 0.3658 0.6499 0.029 Uiso 1 1 calc . . .
C5 C 0.6601(4) -0.0400(5) 0.7724(4) 0.0337(15) Uani 1 1 d . . .
H5A' H 0.6708 -0.0495 0.7116 0.040 Uiso 1 1 calc . . .
H5B' H 0.6541 -0.1060 0.8296 0.040 Uiso 1 1 calc . . .
C6 C 0.5635(4) 0.0463(5) 0.7705(4) 0.0254(13) Uani 1 1 d . . .
C7 C 0.5288(4) 0.1294(5) 0.6826(4) 0.0282(14) Uani 1 1 d . . .
H7 H 0.5652 0.1305 0.6217 0.034 Uiso 1 1 calc . . .
C8 C 0.4440(5) 0.2093(5) 0.6817(4) 0.0305(15) Uani 1 1 d . . .
H8 H 0.4223 0.2657 0.6204 0.037 Uiso 1 1 calc . . .
C9 C 0.3886(4) 0.2092(4) 0.7692(4) 0.0237(13) Uani 1 1 d . . .
C10 C 0.4205(4) 0.1248(5) 0.8587(4) 0.0304(15) Uani 1 1 d . . .
H10 H 0.3829 0.1226 0.9195 0.036 Uiso 1 1 calc . . .
C11 C 0.5075(5) 0.0444(5) 0.8578(4) 0.0322(15) Uani 1 1 d . . .
H11 H 0.5289 -0.0133 0.9186 0.039 Uiso 1 1 calc . . .
C12 C 0.2981(4) 0.3013(5) 0.7700(4) 0.0301(15) Uani 1 1 d . . .
H12A' H 0.3015 0.3631 0.7065 0.036 Uiso 1 1 calc . . .
H12B' H 0.3017 0.3172 0.8234 0.036 Uiso 1 1 calc . . .
C13 C 0.6964(4) 0.1916(4) 0.2508(4) 0.0249(13) Uani 1 1 d . . .
H13A H 0.6989 0.1753 0.1959 0.030 Uiso 1 1 calc . . .
H13B H 0.6949 0.1286 0.3137 0.030 Uiso 1 1 calc . . .
C14 C 0.6033(4) 0.2801(4) 0.2506(4) 0.0239(13) Uani 1 1 d . . .
C15 C 0.5678(4) 0.3616(5) 0.1613(4) 0.0258(13) Uani 1 1 d . . .
H15 H 0.6007 0.3595 0.1005 0.031 Uiso 1 1 calc . . .
C16 C 0.4841(4) 0.4458(4) 0.1616(4) 0.0261(14) Uani 1 1 d . . .
H16 H 0.4623 0.5019 0.1002 0.031 Uiso 1 1 calc . . .
C17 C 0.4320(4) 0.4505(4) 0.2477(4) 0.0228(13) Uani 1 1 d . . .
C18 C 0.4668(4) 0.3691(5) 0.3362(4) 0.0280(14) Uani 1 1 d . . .
H18 H 0.4323 0.3708 0.3968 0.034 Uiso 1 1 calc . . .
C19 C 0.5507(4) 0.2852(5) 0.3382(4) 0.0287(14) Uani 1 1 d . . .
H19 H 0.5729 0.2303 0.3999 0.034 Uiso 1 1 calc . . .
C20 C 0.3418(4) 0.5403(5) 0.2468(4) 0.0292(14) Uani 1 1 d . . .
H20A H 0.3537 0.6059 0.1940 0.035 Uiso 1 1 calc . . .
H20B H 0.3305 0.5439 0.3108 0.035 Uiso 1 1 calc . . .
C21 C 0.6779(4) -0.1786(4) 0.5152(4) 0.0265(14) Uani 1 1 d . . .
H21A H 0.6860 -0.1951 0.4590 0.032 Uiso 1 1 calc . . .
H21B H 0.6695 -0.2402 0.5770 0.032 Uiso 1 1 calc . . .
C22 C 0.5850(4) -0.0864(4) 0.5070(4) 0.0254(13) Uani 1 1 d . . .
C23 C 0.5522(4) -0.0120(5) 0.4149(4) 0.0257(14) Uani 1 1 d . . .
H23 H 0.5872 -0.0192 0.3566 0.031 Uiso 1 1 calc . . .
C24 C 0.4676(5) 0.0734(5) 0.4092(4) 0.0295(14) Uani 1 1 d . . .
H24 H 0.4451 0.1242 0.3462 0.035 Uiso 1 1 calc . . .
C25S C 0.5943(5) 0.6469(6) 0.0105(5) 0.0397(17) Uani 1 1 d . . .
C26S C 0.5503(6) 0.6604(6) 0.0977(5) 0.0473(19) Uani 1 1 d . . .
H26S H 0.5770 0.6099 0.1589 0.057 Uiso 1 1 calc . . .
C27S C 0.4674(6) 0.7479(7) 0.0942(7) 0.062(2) Uani 1 1 d . . .
H27S H 0.4378 0.7545 0.1539 0.075 Uiso 1 1 calc . . .
C28S C 0.4285(6) 0.8231(7) 0.0083(7) 0.062(2) Uani 1 1 d . . .
H28S H 0.3730 0.8822 0.0077 0.074 Uiso 1 1 calc . . .
C29S C 0.4703(6) 0.8131(7) -0.0784(6) 0.061(2) Uani 1 1 d . . .
H29S H 0.4429 0.8655 -0.1388 0.073 Uiso 1 1 calc . . .
C30S C 0.5543(6) 0.7247(6) -0.0780(5) 0.049(2) Uani 1 1 d . . .
H30S H 0.5829 0.7191 -0.1382 0.059 Uiso 1 1 calc . . .
O1 O 0.7937(3) 0.4512(3) 0.4150(3) 0.0273(9) Uani 1 1 d . . .
O2 O 0.7807(3) 0.3642(3) 0.5929(3) 0.0273(9) Uani 1 1 d . . .
O3 O 0.8748(3) 0.2647(3) 0.4978(3) 0.0283(10) Uani 1 1 d . . .
O4 O 0.7707(3) 0.0813(4) 0.6944(3) 0.0435(12) Uani 1 1 d . . .
O5 O 0.7530(3) -0.0091(4) 0.8737(3) 0.0405(12) Uani 1 1 d . . .
O6 O 0.8519(3) -0.1058(4) 0.7773(3) 0.0456(13) Uani 1 1 d . . .
O7 O 0.1802(3) 0.1864(3) 0.8791(3) 0.0308(10) Uani 1 1 d . . .
O8 O 0.1753(3) 0.2690(3) 0.7019(3) 0.0326(10) Uani 1 1 d . . .
O9 O 0.1050(3) 0.3749(3) 0.7948(3) 0.0323(10) Uani 1 1 d . . .
O10 O 0.8911(3) 0.1332(3) 0.2426(3) 0.0355(11) Uani 1 1 d . . .
O11 O 0.8071(3) 0.3146(3) 0.1405(3) 0.0299(10) Uani 1 1 d . . .
O12 O 0.7950(3) 0.2530(3) 0.3180(3) 0.0296(10) Uani 1 1 d . . .
O14 O 0.2237(3) 0.4269(3) 0.3010(3) 0.0335(10) Uani 1 1 d . . .
O15 O 0.2495(3) 0.5392(3) 0.1261(3) 0.0364(11) Uani 1 1 d . . .
O16 O 0.1484(3) 0.6166(3) 0.2371(3) 0.0381(11) Uani 1 1 d . . .
O17 O 0.7944(3) -0.0606(3) 0.4249(3) 0.0260(9) Uani 1 1 d . . .
O18 O 0.7769(3) -0.1375(3) 0.6025(3) 0.0255(9) Uani 1 1 d . . .
O19 O 0.8702(3) -0.2470(3) 0.5172(3) 0.0293(10) Uani 1 1 d . . .
O20S O 0.7904(3) 0.4639(3) 0.2308(3) 0.0412(12) Uani 1 1 d . . .
O21S O 0.8248(3) -0.3250(3) 0.7843(3) 0.0435(12) Uani 1 1 d . . .
O22S O 0.8401(4) 0.1769(4) 0.7799(3) 0.0602(15) Uani 1 1 d . . .
O23S O 0.8166(4) -0.0573(4) 0.2379(3) 0.0547(14) Uani 1 1 d . . .
O24S O 0.9323(3) -0.2165(3) 0.9552(3) 0.0406(12) Uani 1 1 d . . .
O25S O 0.1924(4) 0.7534(4) -0.0058(3) 0.0504(13) Uani 1 1 d . . .

loop_
_atom_site_aniso_label
_atom_site_aniso_U_11
_atom_site_aniso_U_22
_atom_site_aniso_U_33
_atom_site_aniso_U_23
_atom_site_aniso_U_13
_atom_site_aniso_U_12
Co1 0.0114(5) 0.0146(6) 0.0215(5) -0.0088(4) -0.0021(4) -0.0022(4)
Co2 0.0215(6) 0.0203(6) 0.0210(5) -0.0093(5) -0.0008(4) -0.0085(5)
Co3 0.0124(6) 0.0149(6) 0.0217(5) -0.0088(5) -0.0014(4) -0.0030(4)
Co4 0.0166(6) 0.0205(6) 0.0216(5) -0.0095(5) -0.0026(4) -0.0059(5)
S1 0.0145(7) 0.0198(8) 0.0263(7) -0.0130(6) -0.0015(5) -0.0035(6)
S2 0.0193(8) 0.0437(10) 0.0280(8) -0.0183(8) 0.0004(6) -0.0057(7)
S3 0.0201(8) 0.0224(8) 0.0275(8) -0.0050(7) -0.0075(6) -0.0062(7)
S4 0.0220(8) 0.0217(8) 0.0304(8) -0.0092(7) -0.0078(6) -0.0041(7)
S5 0.0184(8) 0.0350(9) 0.0270(8) -0.0148(7) -0.0004(6) -0.0054(7)
S6 0.0141(7) 0.0181(8) 0.0294(8) -0.0116(6) -0.0028(6) -0.0032(6)
N1 0.015(2) 0.014(2) 0.028(2) -0.007(2) -0.0044(19) -0.004(2)
N2 0.017(3) 0.020(3) 0.026(2) -0.011(2) -0.0015(19) -0.004(2)
N3 0.022(3) 0.022(3) 0.024(2) -0.008(2) -0.0049(19) -0.005(2)
N4 0.033(3) 0.033(3) 0.041(3) -0.013(3) -0.007(2) -0.014(3)
N5 0.040(3) 0.034(3) 0.033(3) -0.017(3) -0.005(2) -0.009(3)
N6 0.027(3) 0.026(3) 0.030(3) -0.012(2) -0.004(2) 0.000(2)
N7 0.016(3) 0.017(3) 0.028(2) -0.011(2) -0.0020(19) -0.005(2)
N8 0.015(3) 0.025(3) 0.028(2) -0.014(2) -0.0012(19) -0.003(2)
N9 0.013(2) 0.018(3) 0.028(2) -0.010(2) -0.0029(19) -0.001(2)
N10 0.030(3) 0.030(3) 0.029(3) -0.012(2) -0.005(2) -0.008(2)
N11 0.030(3) 0.032(3) 0.033(3) -0.013(2) -0.004(2) -0.010(2)
N12 0.030(3) 0.028(3) 0.031(3) -0.014(2) -0.003(2) -0.011(2)
N13S 0.039(4) 0.044(4) 0.052(3) -0.025(3) 0.000(3) -0.018(3)
C1 0.017(3) 0.019(3) 0.032(3) -0.015(3) -0.006(2) 0.000(2)
C2 0.016(3) 0.020(3) 0.027(3) -0.012(3) -0.003(2) -0.005(2)
C3 0.019(3) 0.032(4) 0.020(3) -0.010(3) -0.002(2) -0.007(3)
C4 0.013(3) 0.027(3) 0.021(3) -0.006(3) -0.003(2) 0.000(3)
C5 0.021(3) 0.036(4) 0.043(4) -0.025(3) 0.007(3) -0.006(3)
C6 0.018(3) 0.028(3) 0.037(3) -0.018(3) -0.002(3) -0.008(3)
C7 0.026(4) 0.032(4) 0.024(3) -0.013(3) 0.001(2) -0.008(3)
C8 0.028(4) 0.031(4) 0.030(3) -0.009(3) 0.000(3) -0.014(3)
C9 0.020(3) 0.023(3) 0.031(3) -0.013(3) -0.007(2) -0.006(3)
C10 0.027(4) 0.032(4) 0.027(3) -0.015(3) 0.000(3) -0.002(3)
C11 0.030(4) 0.024(3) 0.034(3) -0.012(3) -0.006(3) 0.000(3)
C12 0.022(3) 0.029(4) 0.043(4) -0.014(3) -0.006(3) -0.012(3)
C13 0.018(3) 0.019(3) 0.039(3) -0.014(3) -0.004(2) -0.005(3)
C14 0.022(3) 0.020(3) 0.031(3) -0.010(3) -0.008(2) -0.006(3)
C15 0.018(3) 0.029(3) 0.033(3) -0.016(3) -0.003(2) -0.007(3)
C16 0.020(3) 0.022(3) 0.035(3) -0.012(3) -0.005(3) -0.005(3)
C17 0.019(3) 0.025(3) 0.031(3) -0.016(3) -0.005(2) -0.007(3)
C18 0.023(3) 0.037(4) 0.029(3) -0.018(3) 0.003(2) -0.013(3)
C19 0.027(4) 0.028(4) 0.030(3) -0.007(3) -0.003(3) -0.015(3)
C20 0.021(3) 0.031(4) 0.041(3) -0.021(3) 0.005(3) -0.010(3)
C21 0.017(3) 0.016(3) 0.043(3) -0.011(3) -0.006(3) -0.003(3)
C22 0.016(3) 0.022(3) 0.042(3) -0.014(3) -0.002(3) -0.010(3)
C23 0.017(3) 0.028(4) 0.030(3) -0.010(3) -0.003(2) -0.007(3)
C24 0.027(4) 0.028(4) 0.030(3) -0.009(3) -0.006(3) -0.008(3)
C25S 0.046(5) 0.050(5) 0.044(4) -0.025(4) 0.002(3) -0.032(4)
C26S 0.054(5) 0.059(5) 0.043(4) -0.026(4) 0.003(3) -0.032(4)
C27S 0.059(6) 0.074(6) 0.088(6) -0.060(5) 0.025(5) -0.042(5)
C28S 0.049(5) 0.055(6) 0.096(7) -0.038(5) -0.003(5) -0.025(4)
C29S 0.057(6) 0.056(6) 0.075(6) -0.022(5) -0.021(5) -0.022(5)
C30S 0.058(5) 0.058(5) 0.046(4) -0.025(4) -0.003(4) -0.030(4)
O1 0.023(2) 0.025(2) 0.031(2) -0.0068(19) -0.0046(17) -0.0103(19)
O2 0.025(2) 0.036(3) 0.030(2) -0.022(2) 0.0000(17) -0.010(2)
O3 0.016(2) 0.028(2) 0.039(2) -0.020(2) -0.0021(17) 0.0016(18)
O4 0.034(3) 0.054(3) 0.033(2) -0.007(2) 0.0045(19) -0.024(2)
O5 0.031(3) 0.059(3) 0.033(2) -0.030(2) -0.0013(19) -0.004(2)
O6 0.021(2) 0.060(3) 0.045(3) -0.031(2) -0.002(2) 0.008(2)
O7 0.028(2) 0.024(2) 0.032(2) -0.0039(19) -0.0063(18) -0.0079(19)
O8 0.038(3) 0.033(3) 0.029(2) -0.009(2) -0.0149(19) -0.012(2)
O9 0.020(2) 0.028(2) 0.040(2) -0.013(2) -0.0046(18) 0.0002(19)
O10 0.023(2) 0.032(3) 0.048(3) -0.021(2) -0.0075(19) 0.003(2)
O11 0.035(3) 0.024(2) 0.027(2) -0.0050(18) -0.0069(18) -0.010(2)
O12 0.035(3) 0.030(2) 0.031(2) -0.0169(19) -0.0107(18) -0.007(2)
O14 0.031(3) 0.037(3) 0.033(2) -0.011(2) -0.0003(18) -0.017(2)
O15 0.030(3) 0.046(3) 0.027(2) -0.019(2) -0.0012(18) -0.003(2)
O16 0.022(2) 0.044(3) 0.045(3) -0.028(2) -0.0031(19) 0.004(2)
O17 0.026(2) 0.022(2) 0.029(2) -0.0064(18) -0.0035(17) -0.0118(18)
O18 0.025(2) 0.028(2) 0.027(2) -0.0143(18) -0.0044(17) -0.0055(19)
O19 0.016(2) 0.023(2) 0.045(2) -0.0195(19) -0.0008(18) 0.0019(18)
O20S 0.059(3) 0.031(3) 0.034(2) -0.016(2) 0.008(2) -0.021(2)
O21S 0.049(3) 0.037(3) 0.038(3) -0.005(2) -0.019(2) -0.013(2)
O22S 0.084(4) 0.040(3) 0.056(3) -0.006(3) -0.039(3) -0.018(3)
O23S 0.092(4) 0.053(3) 0.032(2) -0.024(2) 0.020(2) -0.045(3)
O24S 0.043(3) 0.031(3) 0.043(3) -0.016(2) -0.008(2) -0.003(2)
O25S 0.063(4) 0.041(3) 0.043(3) -0.024(2) -0.002(2) -0.006(3)

loop_
_geom_bond_atom_site_label_1
_geom_bond_atom_site_label_2
_geom_bond_distance
_geom_bond_site_symmetry_2
_geom_bond_publ_flag
Co1 N3 1.974(4) 2_766 ?
Co1 N3 1.974(4) . ?
Co1 N1 1.974(4) . ?
Co1 N1 1.974(4) 2_766 ?
Co1 N2 1.983(4) 2_766 ?
Co1 N2 1.983(4) . ?
Co2 N4 1.948(5) . ?
Co2 N4 1.948(5) 2_757 ?
Co2 N5 1.954(5) . ?
Co2 N5 1.954(5) 2_757 ?
Co2 N6 1.983(5) 2_757 ?
Co2 N6 1.983(5) . ?
Co3 N8 1.968(4) 2_756 ?
Co3 N8 1.968(4) . ?
Co3 N9 1.972(4) 2_756 ?
Co3 N9 1.972(4) . ?
Co3 N7 1.975(4) . ?
Co3 N7 1.975(4) 2_756 ?
Co4 N10 1.949(5) 2_747 ?
Co4 N10 1.949(5) . ?
Co4 N11 1.953(4) . ?
Co4 N11 1.953(4) 2_747 ?
Co4 N12 1.955(4) 2_747 ?
Co4 N12 1.955(4) . ?
S1 O3 1.450(4) . ?
S1 O2 1.458(4) . ?
S1 O1 1.471(4) . ?
S1 C1 1.789(6) . ?
S2 O5 1.457(4) . ?
S2 O4 1.457(4) . ?
S2 O6 1.471(4) . ?
S2 C5 1.773(6) . ?
S3 O9 1.461(4) . ?
S3 O7 1.467(4) . ?
S3 O8 1.471(4) . ?
S3 C12 1.775(6) . ?
S4 O10 1.454(4) . ?
S4 O11 1.465(4) . ?
S4 O12 1.470(4) . ?
S4 C13 1.792(6) . ?
S5 O15 1.455(4) . ?
S5 O16 1.465(4) . ?
S5 O14 1.472(4) . ?
S5 C20 1.781(6) . ?
S6 O19 1.448(4) . ?
S6 O18 1.459(4) . ?
S6 O17 1.463(4) . ?
S6 C21 1.788(6) . ?
N13S C25S 1.431(9) . ?
C1 C2 1.497(7) . ?
C2 C4 1.372(7) . ?
C2 C3 1.387(7) . ?
C3 C4 1.385(8) 2_666 ?
C4 C3 1.385(8) 2_666 ?
C5 C6 1.507(8) . ?
C6 C11 1.379(8) . ?
C6 C7 1.385(8) . ?
C7 C8 1.358(8) . ?
C8 C9 1.385(8) . ?
C9 C10 1.398(8) . ?
C9 C12 1.516(8) . ?
C10 C11 1.385(8) . ?
C13 C14 1.500(8) . ?
C14 C15 1.394(7) . ?
C14 C19 1.397(8) . ?
C15 C16 1.391(8) . ?
C16 C17 1.373(7) . ?
C17 C18 1.384(8) . ?
C17 C20 1.486(8) . ?
C18 C19 1.382(8) . ?
C21 C22 1.508(8) . ?
C22 C23 1.388(7) . ?
C22 C24 1.389(8) 2_656 ?
C23 C24 1.390(8) . ?
C24 C22 1.389(8) 2_656 ?
C25S C30S 1.394(9) . ?
C25S C26S 1.414(9) . ?
C26S C27S 1.403(11) . ?
C27S C28S 1.352(11) . ?
C28S C29S 1.380(11) . ?
C29S C30S 1.430(11) . ?
